data_4119268
loop_
_publ_author_name
'Douglas G. Brown'
'Phil A. Schauer'
'Javier Borau-Garcia'
'Brandon R. Fancy'
'Curtis P. Berlinguette'

_publ_section_title
;
 Stabilization of Ruthenium Sensitizers to TiO2 Surfaces through
 Cooperative Anchoring Groups
;
_journal_name_full 'Journal of the American Chemical Society'
_journal_page_first 1692
_journal_page_last 1695
_journal_paper_doi 10.1021/ja310965h
_journal_volume 135
_journal_year 2013
_chemical_formula_moiety 'C50 H56 N10 O6 P2 Ru, 2(B F4)'
_chemical_formula_sum 'C50 H56 B2 F8 N10 O6 P2 Ru'
_chemical_formula_weight 1229.68
_chemical_name_systematic
;
 ?
;
_space_group_IT_number 14
_symmetry_cell_setting monoclinic
_symmetry_space_group_name_Hall '-P 2ybc'
_symmetry_space_group_name_H-M 'P 1 21/c 1'
_atom_sites_solution_hydrogens geom
_atom_sites_solution_primary direct
_atom_sites_solution_secondary difmap
_audit_creation_method SHELXL-97
_cell_angle_alpha 90.00
_cell_angle_beta 106.6110(10)
_cell_angle_gamma 90.00
_cell_formula_units_Z 4
_cell_length_a 13.0493(2)
_cell_length_b 18.9726(4)
_cell_length_c 23.3282(5)
_cell_measurement_reflns_used 18225
_cell_measurement_temperature 173(2)
_cell_measurement_theta_max 25.00
_cell_measurement_theta_min 2.33
_cell_volume 5534.55(19)
_computing_structure_refinement 'SHELXL-97 (Sheldrick, 1997)'
_diffrn_ambient_temperature 173(2)
_diffrn_measured_fraction_theta_full 0.985
_diffrn_measured_fraction_theta_max 0.985
_diffrn_measurement_device_type 'Nonius KappaCCD'
_diffrn_measurement_method ' \w and \f '
_diffrn_radiation_monochromator graphite
_diffrn_radiation_source 'fine-focus sealed tube'
_diffrn_radiation_type MoK\a
_diffrn_radiation_wavelength 0.71073
_diffrn_reflns_av_R_equivalents 0.0402
_diffrn_reflns_av_sigmaI/netI 0.0470
_diffrn_reflns_limit_h_max 15
_diffrn_reflns_limit_h_min -15
_diffrn_reflns_limit_k_max 22
_diffrn_reflns_limit_k_min -22
_diffrn_reflns_limit_l_max 27
_diffrn_reflns_limit_l_min -27
_diffrn_reflns_number 18225
_diffrn_reflns_theta_full 25.00
_diffrn_reflns_theta_max 25.00
_diffrn_reflns_theta_min 2.33
_exptl_absorpt_coefficient_mu 0.425
_exptl_absorpt_correction_T_max 0.9749
_exptl_absorpt_correction_T_min 0.9668
_exptl_absorpt_correction_type multi-scan
_exptl_absorpt_process_details 'SORTAV: (Blessing, 1997)'
_exptl_crystal_colour Orange
_exptl_crystal_density_diffrn 1.476
_exptl_crystal_description Block
_exptl_crystal_F_000 2520
_exptl_crystal_size_max 0.08
_exptl_crystal_size_mid 0.06
_exptl_crystal_size_min 0.06
_platon_squeeze_details
;
;
_refine_diff_density_max 0.759
_refine_diff_density_min -0.815
_refine_diff_density_rms 0.129
_refine_ls_extinction_method none
_refine_ls_goodness_of_fit_ref 1.083
_refine_ls_hydrogen_treatment constr
_refine_ls_matrix_type full
_refine_ls_number_parameters 736
_refine_ls_number_reflns 9616
_refine_ls_number_restraints 1
_refine_ls_restrained_S_all 1.086
_refine_ls_R_factor_all 0.0841
_refine_ls_R_factor_gt 0.0664
_refine_ls_shift/su_max 0.001
_refine_ls_shift/su_mean 0.000
_refine_ls_structure_factor_coef Fsqd
_refine_ls_weighting_details 'calc w=1/[\s^2^(Fo^2^)+(0.0722P)^2^+22.8060P] where P=(Fo^2^+2Fc^2^)/3'
_refine_ls_weighting_scheme calc
_refine_ls_wR_factor_gt 0.1621
_refine_ls_wR_factor_ref 0.1756
_reflns_number_gt 7737
_reflns_number_total 9616
_reflns_threshold_expression >2sigma(I)
_cod_data_source_file ja310965h_si_003.cif
_cod_data_source_block shelxl
_cod_original_sg_symbol_H-M 'P 21/c'
_cod_database_code 4119268

loop_
_symmetry_equiv_pos_as_xyz
'x, y, z'
'-x, y+1/2, -z+1/2'
'-x, -y, -z'
'x, -y-1/2, z-1/2'

loop_
_atom_site_label
_atom_site_type_symbol
_atom_site_fract_x
_atom_site_fract_y
_atom_site_fract_z
_atom_site_U_iso_or_equiv
_atom_site_adp_type
_atom_site_occupancy
_atom_site_symmetry_multiplicity
_atom_site_calc_flag
_atom_site_refinement_flags
_atom_site_disorder_assembly
_atom_site_disorder_group
C30 C 0.901(3) 0.088(3) 0.701(3) 0.071(6) Uani 0.464(12) 1 d P A 1
H30A H 0.8371 0.1161 0.7014 0.085 Uiso 0.464(12) 1 calc PR A 1
H30B H 0.8824 0.0591 0.6643 0.085 Uiso 0.464(12) 1 calc PR A 1
C31 C 0.9919(16) 0.1384(13) 0.6994(10) 0.090(4) Uani 0.464(12) 1 d P A 1
H31A H 0.9691 0.1686 0.6639 0.135 Uiso 0.232(6) 1 calc PR A 1
H31B H 1.0548 0.1110 0.6979 0.135 Uiso 0.232(6) 1 calc PR A 1
H31C H 1.0101 0.1678 0.7355 0.135 Uiso 0.232(6) 1 calc PR A 1
H31D H 1.0536 0.1297 0.7343 0.135 Uiso 0.232(6) 1 calc PR A 1
H31E H 0.9679 0.1872 0.7003 0.135 Uiso 0.232(6) 1 calc PR A 1
H31F H 1.0125 0.1305 0.6627 0.135 Uiso 0.232(6) 1 calc PR A 1
C30' C 0.935(3) 0.099(3) 0.711(2) 0.071(6) Uani 0.536(12) 1 d P A 2
H30C H 1.0055 0.0974 0.7034 0.085 Uiso 0.536(12) 1 calc PR A 2
H30D H 0.9269 0.1447 0.7291 0.085 Uiso 0.536(12) 1 calc PR A 2
C31' C 0.8489(14) 0.0905(11) 0.6534(9) 0.090(4) Uani 0.536(12) 1 d P A 2
H31G H 0.8536 0.1293 0.6265 0.135 Uiso 0.268(6) 1 calc PR A 2
H31H H 0.7788 0.0914 0.6609 0.135 Uiso 0.268(6) 1 calc PR A 2
H31I H 0.8581 0.0455 0.6348 0.135 Uiso 0.268(6) 1 calc PR A 2
H31J H 0.8068 0.0482 0.6550 0.135 Uiso 0.268(6) 1 calc PR A 2
H31K H 0.8815 0.0861 0.6205 0.135 Uiso 0.268(6) 1 calc PR A 2
H31L H 0.8022 0.1320 0.6467 0.135 Uiso 0.268(6) 1 calc PR A 2
F1 F 0.782(3) 0.238(3) 0.4071(19) 0.105(3) Uani 0.213(13) 1 d P B 3
F2 F 0.726(4) 0.272(3) 0.433(2) 0.177(6) Uani 0.213(13) 1 d P B 3
F3 F 0.627(3) 0.194(3) 0.4019(15) 0.107(4) Uani 0.213(13) 1 d P B 3
F4 F 0.734(3) 0.194(3) 0.475(2) 0.107(3) Uani 0.213(13) 1 d P B 3
F1' F 0.8030(7) 0.2056(6) 0.3974(4) 0.105(3) Uani 0.787(13) 1 d P B 4
F2' F 0.6497(12) 0.2532(8) 0.4173(5) 0.177(6) Uani 0.787(13) 1 d P B 4
F3' F 0.6580(7) 0.1495(6) 0.3860(4) 0.107(4) Uani 0.787(13) 1 d P B 4
F4' F 0.7621(6) 0.1735(7) 0.4792(5) 0.107(3) Uani 0.787(13) 1 d P B 4
O4 O 0.7961(5) 0.3875(5) 0.6490(4) 0.073(3) Uani 0.701(12) 1 d PD C 5
O4' O 0.7985(13) 0.3732(10) 0.6102(12) 0.073(3) Uani 0.299(12) 1 d PD C 6
Ru1 Ru 0.33845(3) 0.17150(2) 0.635548(18) 0.02314(14) Uani 1 1 d . . .
P1 P 0.88730(11) 0.05864(9) 0.80777(8) 0.0419(4) Uani 1 1 d . A .
P2 P 0.72054(16) 0.42589(12) 0.59474(11) 0.0675(6) Uani 1 1 d D . .
N2 N 0.4114(3) 0.0353(2) 0.72272(19) 0.0273(9) Uani 1 1 d . . .
N5 N 0.1245(3) 0.2795(2) 0.5007(2) 0.0346(11) Uani 1 1 d . . .
N3 N 0.3640(3) -0.0232(2) 0.7355(2) 0.0333(10) Uani 1 1 d . . .
N1 N 0.1860(3) 0.1301(2) 0.60021(19) 0.0272(9) Uani 1 1 d . . .
F5 F -0.1417(3) -0.0665(2) 0.55809(19) 0.0768(14) Uani 1 1 d . . .
N9 N 0.4823(3) 0.2095(2) 0.67086(19) 0.0267(9) Uani 1 1 d . . .
N10 N 0.4163(3) 0.1348(2) 0.57655(19) 0.0286(9) Uani 1 1 d . . .
F7 F -0.1830(4) -0.1742(2) 0.5852(2) 0.0683(12) Uani 1 1 d . . .
N4 N 0.2652(3) -0.0182(2) 0.7004(2) 0.0314(10) Uani 1 1 d . . .
N7 N 0.2828(3) 0.3044(2) 0.54431(19) 0.0288(10) Uani 1 1 d . . .
N6 N 0.1979(4) 0.3264(2) 0.5000(2) 0.0370(11) Uani 1 1 d . . .
O2 O 0.9289(3) 0.0424(2) 0.7527(2) 0.0506(11) Uani 1 1 d . . .
N8 N 0.3166(3) 0.2261(2) 0.70825(19) 0.0274(9) Uani 1 1 d . . .
O1 O 0.9236(3) 0.1248(2) 0.8388(2) 0.0519(12) Uani 1 1 d . . .
O6 O 0.7603(8) 0.4234(7) 0.5412(4) 0.167(5) Uani 1 1 d . C .
C34 C 0.7379(13) 0.4535(9) 0.4905(7) 0.203(11) Uani 1 1 d . . .
H34A H 0.6940 0.4961 0.4904 0.244 Uiso 1 1 calc R C .
H34B H 0.6973 0.4212 0.4588 0.244 Uiso 1 1 calc R . .
C45 C 0.5593(4) 0.1978(3) 0.6435(2) 0.0316(12) Uani 1 1 d . . .
C16 C 0.6953(4) 0.0135(3) 0.7318(2) 0.0330(12) Uani 1 1 d . A .
H16 H 0.7376 -0.0101 0.7108 0.040 Uiso 1 1 calc R . .
O3 O 0.9288(3) -0.0057(2) 0.8487(2) 0.0548(12) Uani 1 1 d . . .
C1 C 0.3466(4) 0.0778(3) 0.6804(2) 0.0255(11) Uani 1 1 d . . .
C9 C 0.2657(4) 0.2455(3) 0.5733(2) 0.0252(11) Uani 1 1 d . . .
C8 C 0.1599(4) 0.2300(3) 0.5429(2) 0.0269(11) Uani 1 1 d . . .
C13 C 0.5718(4) 0.0793(3) 0.7975(2) 0.0299(11) Uani 1 1 d . . .
C36 C 0.2260(4) 0.2345(3) 0.7232(3) 0.0349(13) Uani 1 1 d . . .
H36 H 0.1619 0.2147 0.6982 0.042 Uiso 1 1 calc R . .
C40 C 0.4084(4) 0.2550(3) 0.7440(2) 0.0307(12) Uani 1 1 d . . .
F8 F -0.0408(4) -0.1147(3) 0.6403(3) 0.126(3) Uani 1 1 d . . .
C21 C 0.4219(4) 0.3810(3) 0.6039(2) 0.0336(12) Uani 1 1 d . C .
C12 C 0.5256(4) 0.0410(3) 0.7451(2) 0.0278(11) Uani 1 1 d . A .
C2 C 0.2506(4) 0.0402(3) 0.6660(2) 0.0286(11) Uani 1 1 d . . .
O5 O 0.7102(4) 0.5027(3) 0.6150(3) 0.0780(17) Uani 1 1 d . C .
C7 C 0.1117(4) 0.1654(3) 0.5566(2) 0.0283(11) Uani 1 1 d . . .
C18 C 0.5055(4) 0.1106(3) 0.8339(3) 0.0374(13) Uani 1 1 d . . .
H18A H 0.4298 0.1004 0.8148 0.056 Uiso 0.50 1 calc PR . .
H18B H 0.5163 0.1618 0.8366 0.056 Uiso 0.50 1 calc PR . .
H18C H 0.5271 0.0902 0.8742 0.056 Uiso 0.50 1 calc PR . .
H18D H 0.5523 0.1345 0.8690 0.056 Uiso 0.50 1 calc PR . .
H18E H 0.4658 0.0731 0.8472 0.056 Uiso 0.50 1 calc PR . .
H18F H 0.4551 0.1447 0.8096 0.056 Uiso 0.50 1 calc PR . .
C42 C 0.6054(4) 0.2706(3) 0.7495(3) 0.0388(14) Uani 1 1 d . . .
H42 H 0.6206 0.2959 0.7861 0.047 Uiso 1 1 calc R . .
F6 F -0.2059(5) -0.0801(3) 0.6349(3) 0.110(2) Uani 1 1 d . . .
C19 C 0.5317(5) -0.0302(3) 0.6544(2) 0.0368(13) Uani 1 1 d . A .
H19A H 0.5868 -0.0495 0.6377 0.055 Uiso 0.50 1 calc PR . .
H19B H 0.4863 0.0025 0.6256 0.055 Uiso 0.50 1 calc PR . .
H19C H 0.4879 -0.0688 0.6625 0.055 Uiso 0.50 1 calc PR . .
H19D H 0.4538 -0.0277 0.6461 0.055 Uiso 0.50 1 calc PR . .
H19E H 0.5544 -0.0797 0.6583 0.055 Uiso 0.50 1 calc PR . .
H19F H 0.5528 -0.0084 0.6214 0.055 Uiso 0.50 1 calc PR . .
C15 C 0.7439(4) 0.0524(3) 0.7819(3) 0.0352(13) Uani 1 1 d . . .
C4 C 0.0608(4) 0.0359(3) 0.5936(3) 0.0359(13) Uani 1 1 d . . .
H4 H 0.0443 -0.0092 0.6062 0.043 Uiso 1 1 calc R . .
C17 C 0.5843(4) 0.0084(3) 0.7118(2) 0.0304(12) Uani 1 1 d . . .
C50 C 0.3746(4) 0.0965(3) 0.5268(2) 0.0356(13) Uani 1 1 d . . .
H50 H 0.3025 0.0812 0.5181 0.043 Uiso 1 1 calc R . .
C14 C 0.6823(4) 0.0859(3) 0.8147(3) 0.0337(12) Uani 1 1 d . A .
H14 H 0.7167 0.1132 0.8489 0.040 Uiso 1 1 calc R . .
C41 C 0.5033(4) 0.2454(3) 0.7226(2) 0.0278(11) Uani 1 1 d . . .
C49 C 0.4322(5) 0.0787(3) 0.4878(3) 0.0443(15) Uani 1 1 d . . .
H49 H 0.4008 0.0509 0.4534 0.053 Uiso 1 1 calc R . .
C20 C 0.3852(4) 0.3384(3) 0.5536(2) 0.0307(12) Uani 1 1 d . . .
C46 C 0.5206(4) 0.1569(3) 0.5887(3) 0.0321(12) Uani 1 1 d . . .
C37 C 0.2220(5) 0.2706(3) 0.7736(3) 0.0429(14) Uani 1 1 d . . .
H37 H 0.1559 0.2772 0.7824 0.051 Uiso 1 1 calc R . .
C27 C 0.4015(5) 0.2776(4) 0.4597(3) 0.0506(16) Uani 1 1 d . . .
H27A H 0.4548 0.2743 0.4376 0.076 Uiso 0.50 1 calc PR . .
H27B H 0.3354 0.2981 0.4339 0.076 Uiso 0.50 1 calc PR . .
H27C H 0.3866 0.2304 0.4725 0.076 Uiso 0.50 1 calc PR . .
H27D H 0.3297 0.2609 0.4584 0.076 Uiso 0.50 1 calc PR . .
H27E H 0.4491 0.2371 0.4621 0.076 Uiso 0.50 1 calc PR . .
H27F H 0.3980 0.3048 0.4235 0.076 Uiso 0.50 1 calc PR . .
C26 C 0.3562(5) 0.3966(3) 0.6455(3) 0.0423(14) Uani 1 1 d . . .
H26A H 0.3966 0.4276 0.6777 0.063 Uiso 0.50 1 calc PR . .
H26B H 0.3394 0.3525 0.6626 0.063 Uiso 0.50 1 calc PR . .
H26C H 0.2897 0.4200 0.6234 0.063 Uiso 0.50 1 calc PR . .
H26D H 0.2872 0.3724 0.6314 0.063 Uiso 0.50 1 calc PR . .
H26E H 0.3444 0.4475 0.6465 0.063 Uiso 0.50 1 calc PR . .
H26F H 0.3941 0.3800 0.6857 0.063 Uiso 0.50 1 calc PR . .
C22 C 0.5246(5) 0.4084(3) 0.6147(3) 0.0399(14) Uani 1 1 d . . .
H22 H 0.5531 0.4369 0.6490 0.048 Uiso 1 1 calc R C .
C39 C 0.4096(5) 0.2900(3) 0.7961(2) 0.0367(13) Uani 1 1 d . . .
H39 H 0.4745 0.3088 0.8211 0.044 Uiso 1 1 calc R . .
C24 C 0.5459(5) 0.3532(3) 0.5268(3) 0.0453(15) Uani 1 1 d . . .
H24 H 0.5888 0.3444 0.5009 0.054 Uiso 1 1 calc R C .
C6 C 0.0113(4) 0.1379(3) 0.5309(3) 0.0376(13) Uani 1 1 d . . .
H6 H -0.0400 0.1636 0.5011 0.045 Uiso 1 1 calc R . .
C47 C 0.5806(5) 0.1406(3) 0.5501(3) 0.0424(14) Uani 1 1 d . . .
H47 H 0.6525 0.1563 0.5587 0.051 Uiso 1 1 calc R . .
C3 C 0.1590(4) 0.0666(3) 0.6189(2) 0.0289(11) Uani 1 1 d . . .
C25 C 0.4438(5) 0.3237(3) 0.5138(3) 0.0381(13) Uani 1 1 d . C .
C38 C 0.3158(5) 0.2972(3) 0.8113(3) 0.0431(14) Uani 1 1 d . . .
H38 H 0.3154 0.3203 0.8473 0.052 Uiso 1 1 calc R . .
C44 C 0.6619(4) 0.2232(3) 0.6688(3) 0.0413(14) Uani 1 1 d . . .
H44 H 0.7158 0.2163 0.6493 0.050 Uiso 1 1 calc R . .
C48 C 0.5362(5) 0.1018(4) 0.4997(3) 0.0480(16) Uani 1 1 d . . .
H48 H 0.5769 0.0910 0.4729 0.058 Uiso 1 1 calc R . .
C11 C 0.0176(5) 0.2869(3) 0.4573(3) 0.0492(17) Uani 1 1 d . . .
H11A H 0.0168 0.3285 0.4322 0.074 Uiso 0.50 1 calc PR . .
H11B H -0.0362 0.2925 0.4789 0.074 Uiso 0.50 1 calc PR . .
H11C H 0.0014 0.2448 0.4320 0.074 Uiso 0.50 1 calc PR . .
H11D H -0.0288 0.2487 0.4632 0.074 Uiso 0.50 1 calc PR . .
H11E H 0.0242 0.2847 0.4166 0.074 Uiso 0.50 1 calc PR . .
H11F H -0.0134 0.3324 0.4634 0.074 Uiso 0.50 1 calc PR . .
C23 C 0.5855(5) 0.3949(3) 0.5766(3) 0.0479(16) Uani 1 1 d . C .
C5 C -0.0136(4) 0.0726(3) 0.5491(3) 0.0391(14) Uani 1 1 d . . .
H5 H -0.0819 0.0526 0.5312 0.047 Uiso 1 1 calc R . .
C10 C 0.1893(5) -0.0735(3) 0.7040(3) 0.0452(15) Uani 1 1 d . . .
H10A H 0.2252 -0.1083 0.7341 0.068 Uiso 0.50 1 calc PR . .
H10B H 0.1628 -0.0966 0.6650 0.068 Uiso 0.50 1 calc PR . .
H10C H 0.1292 -0.0527 0.7153 0.068 Uiso 0.50 1 calc PR . .
H10D H 0.1196 -0.0634 0.6755 0.068 Uiso 0.50 1 calc PR . .
H10E H 0.1820 -0.0752 0.7446 0.068 Uiso 0.50 1 calc PR . .
H10F H 0.2156 -0.1191 0.6943 0.068 Uiso 0.50 1 calc PR . .
C43 C 0.6847(4) 0.2582(3) 0.7223(3) 0.0454(15) Uani 1 1 d . . .
H43 H 0.7555 0.2741 0.7407 0.054 Uiso 1 1 calc R . .
C28 C 0.9189(6) -0.0778(4) 0.8274(4) 0.071(2) Uani 1 1 d . A .
H28A H 0.9696 -0.0868 0.8037 0.085 Uiso 1 1 calc R . .
H28B H 0.8454 -0.0867 0.8016 0.085 Uiso 1 1 calc R . .
B2 B -0.1413(5) -0.1092(4) 0.6052(4) 0.0446(17) Uani 1 1 d . . .
C32 C 0.8056(7) 0.5462(6) 0.6343(6) 0.111(4) Uani 1 1 d . . .
H32A H 0.8677 0.5159 0.6534 0.133 Uiso 1 1 calc R C .
H32B H 0.8192 0.5687 0.5989 0.133 Uiso 1 1 calc R . .
B1 B 0.7212(6) 0.1978(7) 0.4220(4) 0.068(3) Uani 1 1 d . . .
C33 C 0.7967(8) 0.5963(6) 0.6730(5) 0.104(4) Uani 1 1 d . C .
H33A H 0.8625 0.6244 0.6846 0.156 Uiso 0.50 1 calc PR . .
H33B H 0.7850 0.5743 0.7086 0.156 Uiso 0.50 1 calc PR . .
H33C H 0.7360 0.6270 0.6541 0.156 Uiso 0.50 1 calc PR . .
H33D H 0.7265 0.5928 0.6803 0.156 Uiso 0.50 1 calc PR . .
H33E H 0.8040 0.6428 0.6563 0.156 Uiso 0.50 1 calc PR . .
H33F H 0.8530 0.5901 0.7108 0.156 Uiso 0.50 1 calc PR . .
C29 C 0.9441(7) -0.1259(5) 0.8821(5) 0.098(3) Uani 1 1 d . . .
H29A H 0.9374 -0.1752 0.8692 0.146 Uiso 0.50 1 calc PR A .
H29B H 0.8938 -0.1163 0.9053 0.146 Uiso 0.50 1 calc PR . .
H29C H 1.0172 -0.1170 0.9070 0.146 Uiso 0.50 1 calc PR . .
H29D H 0.9615 -0.0971 0.9185 0.146 Uiso 0.50 1 calc PR . .
H29E H 1.0052 -0.1561 0.8824 0.146 Uiso 0.50 1 calc PR . .
H29F H 0.8817 -0.1554 0.8807 0.146 Uiso 0.50 1 calc PR . .
C35 C 0.8474(11) 0.4744(7) 0.4789(6) 0.137(5) Uani 1 1 d . C .
H35A H 0.8333 0.5015 0.4417 0.205 Uiso 0.50 1 calc PR . .
H35B H 0.8874 0.4316 0.4757 0.205 Uiso 0.50 1 calc PR . .
H35C H 0.8895 0.5032 0.5123 0.205 Uiso 0.50 1 calc PR . .
H35D H 0.9068 0.4561 0.5114 0.205 Uiso 0.50 1 calc PR . .
H35E H 0.8527 0.5259 0.4774 0.205 Uiso 0.50 1 calc PR . .
H35F H 0.8507 0.4543 0.4408 0.205 Uiso 0.50 1 calc PR . .

loop_
_atom_site_aniso_label
_atom_site_aniso_U_11
_atom_site_aniso_U_22
_atom_site_aniso_U_33
_atom_site_aniso_U_23
_atom_site_aniso_U_13
_atom_site_aniso_U_12
C30 0.06(2) 0.087(15) 0.065(17) -0.003(10) 0.020(18) -0.027(15)
C31 0.082(9) 0.115(12) 0.086(10) -0.033(9) 0.046(8) -0.018(8)
C30' 0.06(2) 0.087(15) 0.065(17) -0.003(10) 0.020(18) -0.027(15)
C31' 0.082(9) 0.115(12) 0.086(10) -0.033(9) 0.046(8) -0.018(8)
F1 0.075(5) 0.162(10) 0.095(5) -0.042(6) 0.049(4) -0.042(6)
F2 0.140(10) 0.213(13) 0.148(9) 0.008(8) -0.005(8) 0.116(12)
F3 0.109(6) 0.125(8) 0.069(5) 0.000(5) -0.005(4) -0.068(6)
F4 0.037(5) 0.202(11) 0.068(4) 0.045(5) -0.006(4) 0.036(4)
F1' 0.075(5) 0.162(10) 0.095(5) -0.042(6) 0.049(4) -0.042(6)
F2' 0.140(10) 0.213(13) 0.148(9) 0.008(8) -0.005(8) 0.116(12)
F3' 0.109(6) 0.125(8) 0.069(5) 0.000(5) -0.005(4) -0.068(6)
F4' 0.037(5) 0.202(11) 0.068(4) 0.045(5) -0.006(4) 0.036(4)
O4 0.038(3) 0.099(6) 0.078(6) 0.000(5) 0.009(4) -0.008(3)
O4' 0.038(3) 0.099(6) 0.078(6) 0.000(5) 0.009(4) -0.008(3)
Ru1 0.0186(2) 0.0235(2) 0.0251(2) 0.00049(17) 0.00271(15) -0.00239(16)
P1 0.0252(7) 0.0435(9) 0.0519(10) -0.0098(7) 0.0029(7) -0.0007(6)
P2 0.0487(11) 0.0681(13) 0.0945(16) -0.0245(12) 0.0348(11) -0.0287(10)
N2 0.024(2) 0.026(2) 0.029(2) -0.0006(18) 0.0033(18) -0.0030(18)
N5 0.030(2) 0.031(3) 0.037(3) 0.002(2) 0.001(2) -0.002(2)
N3 0.029(2) 0.028(2) 0.040(3) 0.007(2) 0.004(2) -0.0022(19)
N1 0.020(2) 0.030(2) 0.029(2) 0.0009(19) 0.0044(18) -0.0025(17)
F5 0.069(3) 0.086(3) 0.064(3) 0.021(2) 0.002(2) -0.040(2)
N9 0.022(2) 0.025(2) 0.030(2) -0.0013(18) 0.0026(18) -0.0022(17)
N10 0.029(2) 0.027(2) 0.029(2) 0.0027(19) 0.0072(18) 0.0012(18)
F7 0.077(3) 0.050(2) 0.083(3) -0.020(2) 0.031(2) -0.026(2)
N4 0.025(2) 0.028(2) 0.037(3) 0.005(2) 0.0021(19) -0.0046(18)
N7 0.029(2) 0.022(2) 0.032(2) 0.0025(18) 0.0042(19) -0.0050(18)
N6 0.035(2) 0.035(3) 0.034(3) 0.006(2) -0.001(2) -0.003(2)
O2 0.035(2) 0.057(3) 0.060(3) -0.009(2) 0.014(2) -0.001(2)
N8 0.027(2) 0.027(2) 0.028(2) 0.0026(18) 0.0069(18) 0.0005(18)
O1 0.030(2) 0.060(3) 0.062(3) -0.021(2) 0.007(2) -0.007(2)
O6 0.144(8) 0.255(12) 0.125(7) -0.077(8) 0.075(6) -0.141(8)
C34 0.187(15) 0.204(17) 0.137(13) 0.102(12) -0.085(11) -0.127(13)
C45 0.027(3) 0.028(3) 0.040(3) -0.006(2) 0.008(2) -0.005(2)
C16 0.024(2) 0.034(3) 0.040(3) -0.003(2) 0.007(2) 0.004(2)
O3 0.036(2) 0.057(3) 0.064(3) 0.004(2) 0.002(2) 0.005(2)
C1 0.025(2) 0.025(3) 0.025(3) 0.000(2) 0.003(2) 0.000(2)
C9 0.026(2) 0.023(3) 0.027(3) 0.000(2) 0.007(2) 0.001(2)
C8 0.025(2) 0.022(3) 0.030(3) 0.004(2) 0.002(2) 0.003(2)
C13 0.029(3) 0.027(3) 0.032(3) 0.002(2) 0.005(2) 0.000(2)
C36 0.028(3) 0.033(3) 0.044(3) 0.004(3) 0.012(2) 0.001(2)
C40 0.031(3) 0.028(3) 0.029(3) -0.004(2) 0.002(2) -0.002(2)
F8 0.055(3) 0.095(4) 0.178(6) 0.061(4) -0.045(3) -0.030(3)
C21 0.035(3) 0.030(3) 0.034(3) 0.004(2) 0.008(2) -0.001(2)
C12 0.025(2) 0.022(3) 0.030(3) 0.005(2) -0.001(2) 0.000(2)
C2 0.024(2) 0.027(3) 0.035(3) 0.000(2) 0.007(2) -0.003(2)
O5 0.045(3) 0.068(4) 0.121(5) -0.025(3) 0.024(3) -0.027(3)
C7 0.023(2) 0.025(3) 0.033(3) 0.002(2) 0.002(2) 0.001(2)
C18 0.033(3) 0.044(3) 0.033(3) -0.004(3) 0.006(2) 0.005(3)
C42 0.028(3) 0.038(3) 0.046(4) -0.011(3) 0.003(2) -0.007(2)
F6 0.150(5) 0.072(3) 0.152(5) -0.036(3) 0.112(5) -0.032(3)
C19 0.040(3) 0.035(3) 0.031(3) -0.005(2) 0.003(2) 0.002(2)
C15 0.026(3) 0.034(3) 0.042(3) 0.003(3) 0.004(2) -0.002(2)
C4 0.030(3) 0.036(3) 0.038(3) 0.005(2) 0.005(2) -0.010(2)
C17 0.030(3) 0.030(3) 0.028(3) 0.001(2) 0.005(2) 0.002(2)
C50 0.036(3) 0.035(3) 0.034(3) 0.002(2) 0.007(2) -0.001(2)
C14 0.031(3) 0.032(3) 0.034(3) -0.001(2) 0.003(2) 0.000(2)
C41 0.026(3) 0.021(3) 0.032(3) -0.002(2) 0.002(2) 0.002(2)
C49 0.053(4) 0.048(4) 0.033(3) -0.006(3) 0.014(3) -0.001(3)
C20 0.033(3) 0.022(3) 0.035(3) 0.004(2) 0.007(2) -0.008(2)
C46 0.029(3) 0.029(3) 0.040(3) -0.002(2) 0.012(2) 0.000(2)
C37 0.042(3) 0.044(4) 0.049(4) -0.001(3) 0.024(3) 0.007(3)
C27 0.055(4) 0.057(4) 0.041(4) -0.011(3) 0.015(3) -0.016(3)
C26 0.048(3) 0.034(3) 0.048(4) -0.006(3) 0.018(3) -0.006(3)
C22 0.039(3) 0.041(3) 0.039(3) -0.003(3) 0.010(3) -0.012(3)
C39 0.040(3) 0.034(3) 0.033(3) -0.009(2) 0.005(2) 0.000(2)
C24 0.055(4) 0.041(3) 0.050(4) -0.003(3) 0.032(3) -0.012(3)
C6 0.024(3) 0.047(3) 0.035(3) 0.005(3) -0.003(2) -0.001(2)
C47 0.037(3) 0.043(4) 0.051(4) -0.004(3) 0.019(3) -0.002(3)
C3 0.025(2) 0.031(3) 0.029(3) 0.003(2) 0.005(2) -0.002(2)
C25 0.045(3) 0.036(3) 0.031(3) 0.002(3) 0.009(3) -0.008(3)
C38 0.058(4) 0.039(3) 0.035(3) -0.002(3) 0.018(3) 0.006(3)
C44 0.023(3) 0.039(3) 0.063(4) -0.005(3) 0.012(3) -0.002(2)
C48 0.052(4) 0.058(4) 0.041(4) -0.007(3) 0.025(3) 0.001(3)
C11 0.037(3) 0.045(4) 0.049(4) 0.013(3) -0.013(3) 0.000(3)
C23 0.048(4) 0.045(4) 0.055(4) -0.006(3) 0.021(3) -0.016(3)
C5 0.023(3) 0.044(3) 0.042(3) 0.002(3) -0.003(2) -0.012(2)
C10 0.036(3) 0.039(3) 0.059(4) 0.017(3) 0.010(3) -0.012(3)
C43 0.025(3) 0.044(4) 0.059(4) -0.015(3) -0.001(3) -0.009(3)
C28 0.050(4) 0.058(5) 0.102(7) 0.006(4) 0.016(4) 0.004(4)
B2 0.030(3) 0.043(4) 0.059(5) 0.000(4) 0.010(3) -0.007(3)
C32 0.060(5) 0.089(7) 0.192(12) -0.059(8) 0.049(7) -0.043(5)
B1 0.030(4) 0.123(9) 0.043(5) 0.002(5) -0.005(3) -0.017(5)
C33 0.069(6) 0.095(8) 0.148(10) -0.036(7) 0.032(6) -0.016(5)
C29 0.064(5) 0.091(7) 0.130(9) 0.029(7) 0.014(6) 0.008(5)
C35 0.166(12) 0.148(12) 0.127(10) 0.041(9) 0.092(10) -0.008(10)

loop_
_atom_type_symbol
_atom_type_description
_atom_type_scat_dispersion_real
_atom_type_scat_dispersion_imag
_atom_type_scat_source
C C 0.0033 0.0016 'International Tables Vol C Tables 4.2.6.8 and 6.1.1.4'
H H 0.0000 0.0000 'International Tables Vol C Tables 4.2.6.8 and 6.1.1.4'
B B 0.0013 0.0007 'International Tables Vol C Tables 4.2.6.8 and 6.1.1.4'
F F 0.0171 0.0103 'International Tables Vol C Tables 4.2.6.8 and 6.1.1.4'
N N 0.0061 0.0033 'International Tables Vol C Tables 4.2.6.8 and 6.1.1.4'
O O 0.0106 0.0060 'International Tables Vol C Tables 4.2.6.8 and 6.1.1.4'
P P 0.1023 0.0942 'International Tables Vol C Tables 4.2.6.8 and 6.1.1.4'
Ru Ru -1.2594 0.8363 'International Tables Vol C Tables 4.2.6.8 and 6.1.1.4'

loop_
_geom_angle_atom_site_label_1
_geom_angle_atom_site_label_2
_geom_angle_atom_site_label_3
_geom_angle
O2 C30 C31 112(3)
O2 C30 H30A 109.1
C31 C30 H30A 109.1
O2 C30 H30B 109.1
C31 C30 H30B 109.1
H30A C30 H30B 107.8
C30 C31 H31A 109.5
C30 C31 H31B 109.5
H31A C31 H31B 109.5
C30 C31 H31C 109.5
H31A C31 H31C 109.5
H31B C31 H31C 109.5
C30 C31 H31D 109.5
H31A C31 H31D 141.1
H31B C31 H31D 56.3
H31C C31 H31D 56.3
C30 C31 H31E 109.5
H31A C31 H31E 56.3
H31B C31 H31E 141.1
H31C C31 H31E 56.3
H31D C31 H31E 109.5
C30 C31 H31F 109.5
H31A C31 H31F 56.3
H31B C31 H31F 56.3
H31C C31 H31F 141.1
H31D C31 H31F 109.5
H31E C31 H31F 109.5
O2 C30' C31' 111(2)
O2 C30' H30C 109.4
C31' C30' H30C 109.4
O2 C30' H30D 109.4
C31' C30' H30D 109.4
H30C C30' H30D 108.0
C30' C31' H31G 109.5
C30' C31' H31H 109.5
H31G C31' H31H 109.5
C30' C31' H31I 109.5
H31G C31' H31I 109.5
H31H C31' H31I 109.5
C30' C31' H31J 109.5
H31G C31' H31J 141.1
H31H C31' H31J 56.3
H31I C31' H31J 56.3
C30' C31' H31K 109.5
H31G C31' H31K 56.3
H31H C31' H31K 141.1
H31I C31' H31K 56.3
H31J C31' H31K 109.5
C30' C31' H31L 109.5
H31G C31' H31L 56.3
H31H C31' H31L 56.3
H31I C31' H31L 141.1
H31J C31' H31L 109.5
H31K C31' H31L 109.5
B1 F1 F2 71(4)
F1 F2 B1 53(3)
F1 F2 F4 83(4)
B1 F2 F4 42(3)
B1 F4 F2 55(3)
P2 O4' O6 53.2(8)
N9 Ru1 C9 103.91(18)
N9 Ru1 C1 101.57(18)
C9 Ru1 C1 154.48(19)
N9 Ru1 N10 78.96(17)
C9 Ru1 N10 88.60(18)
C1 Ru1 N10 94.85(18)
N9 Ru1 N8 79.16(17)
C9 Ru1 N8 95.32(18)
C1 Ru1 N8 90.85(18)
N10 Ru1 N8 158.07(17)
N9 Ru1 N1 178.52(17)
C9 Ru1 N1 77.33(18)
C1 Ru1 N1 77.22(18)
N10 Ru1 N1 101.93(17)
N8 Ru1 N1 99.97(16)
O1 P1 O3 111.4(3)
O1 P1 O2 116.0(3)
O3 P1 O2 102.1(3)
O1 P1 C15 112.5(3)
O3 P1 C15 107.5(3)
O2 P1 C15 106.5(3)
O4' P2 O6 77.9(12)
O4' P2 O4 37.4(9)
O6 P2 O4 112.3(7)
O4' P2 O5 135.6(10)
O6 P2 O5 111.6(5)
O4 P2 O5 106.5(5)
O4' P2 C23 114.9(9)
O6 P2 C23 110.4(4)
O4 P2 C23 113.1(4)
O5 P2 C23 102.4(3)
N3 N2 C1 114.8(4)
N3 N2 C12 118.4(4)
C1 N2 C12 125.7(4)
N6 N5 C8 112.6(4)
N6 N5 C11 118.5(5)
C8 N5 C11 128.9(5)
N4 N3 N2 103.4(4)
C3 N1 C7 118.7(4)
C3 N1 Ru1 120.9(3)
C7 N1 Ru1 120.4(3)
C41 N9 C45 121.2(4)
C41 N9 Ru1 119.3(3)
C45 N9 Ru1 119.5(3)
C50 N10 C46 118.4(5)
C50 N10 Ru1 127.3(4)
C46 N10 Ru1 114.1(3)
N3 N4 C2 112.1(4)
N3 N4 C10 118.0(4)
C2 N4 C10 129.9(4)
N6 N7 C9 114.8(4)
N6 N7 C20 120.1(4)
C9 N7 C20 124.7(4)
N5 N6 N7 103.0(4)
C30 O2 C30' 18.9(19)
C30 O2 P1 120(2)
C30' O2 P1 120.0(19)
C36 N8 C40 118.7(5)
C36 N8 Ru1 127.8(4)
C40 N8 Ru1 113.5(3)
C34 O6 P2 136.6(17)
C34 O6 O4' 174.1(17)
P2 O6 O4' 48.9(7)
O6 C34 C35 107.1(11)
O6 C34 H34A 110.3
C35 C34 H34A 110.3
O6 C34 H34B 110.3
C35 C34 H34B 110.3
H34A C34 H34B 108.6
N9 C45 C44 119.9(5)
N9 C45 C46 112.5(4)
C44 C45 C46 127.6(5)
C15 C16 C17 120.4(5)
C15 C16 H16 119.8
C17 C16 H16 119.8
C28 O3 P1 123.5(5)
N2 C1 C2 101.6(4)
N2 C1 Ru1 144.4(4)
C2 C1 Ru1 114.1(4)
N7 C9 C8 101.6(4)
N7 C9 Ru1 144.0(4)
C8 C9 Ru1 114.1(4)
N5 C8 C9 108.0(4)
N5 C8 C7 132.1(5)
C9 C8 C7 119.6(4)
C14 C13 C12 116.8(5)
C14 C13 C18 121.4(5)
C12 C13 C18 121.8(5)
N8 C36 C37 122.4(5)
N8 C36 H36 118.8
C37 C36 H36 118.8
N8 C40 C39 121.3(5)
N8 C40 C41 114.8(4)
C39 C40 C41 123.9(5)
C22 C21 C20 116.8(5)
C22 C21 C26 120.6(5)
C20 C21 C26 122.6(5)
C17 C12 C13 123.6(5)
C17 C12 N2 116.5(4)
C13 C12 N2 119.9(5)
N4 C2 C1 108.1(4)
N4 C2 C3 132.5(5)
C1 C2 C3 119.4(5)
C32 O5 P2 119.2(6)
N1 C7 C6 121.5(5)
N1 C7 C8 108.6(4)
C6 C7 C8 129.8(5)
C13 C18 H18A 109.5
C13 C18 H18B 109.5
H18A C18 H18B 109.5
C13 C18 H18C 109.5
H18A C18 H18C 109.5
H18B C18 H18C 109.5
C13 C18 H18D 109.5
H18A C18 H18D 141.1
H18B C18 H18D 56.3
H18C C18 H18D 56.3
C13 C18 H18E 109.5
H18A C18 H18E 56.3
H18B C18 H18E 141.1
H18C C18 H18E 56.3
H18D C18 H18E 109.5
C13 C18 H18F 109.5
H18A C18 H18F 56.3
H18B C18 H18F 56.3
H18C C18 H18F 141.1
H18D C18 H18F 109.5
H18E C18 H18F 109.5
C43 C42 C41 118.9(5)
C43 C42 H42 120.6
C41 C42 H42 120.6
C17 C19 H19A 109.5
C17 C19 H19B 109.5
H19A C19 H19B 109.5
C17 C19 H19C 109.5
H19A C19 H19C 109.5
H19B C19 H19C 109.5
C17 C19 H19D 109.5
H19A C19 H19D 141.1
H19B C19 H19D 56.3
H19C C19 H19D 56.3
C17 C19 H19E 109.5
H19A C19 H19E 56.3
H19B C19 H19E 141.1
H19C C19 H19E 56.3
H19D C19 H19E 109.5
C17 C19 H19F 109.5
H19A C19 H19F 56.3
H19B C19 H19F 56.3
H19C C19 H19F 141.1
H19D C19 H19F 109.5
H19E C19 H19F 109.5
C16 C15 C14 120.5(5)
C16 C15 P1 120.3(4)
C14 C15 P1 119.2(4)
C3 C4 C5 118.3(5)
C3 C4 H4 120.8
C5 C4 H4 120.8
C12 C17 C16 118.1(5)
C12 C17 C19 122.1(5)
C16 C17 C19 119.8(5)
N10 C50 C49 122.6(5)
N10 C50 H50 118.7
C49 C50 H50 118.7
C13 C14 C15 120.6(5)
C13 C14 H14 119.7
C15 C14 H14 119.7
N9 C41 C42 120.3(5)
N9 C41 C40 113.1(4)
C42 C41 C40 126.6(5)
C48 C49 C50 118.9(6)
C48 C49 H49 120.6
C50 C49 H49 120.6
C25 C20 C21 123.9(5)
C25 C20 N7 118.2(5)
C21 C20 N7 117.8(5)
N10 C46 C47 120.5(5)
N10 C46 C45 114.7(5)
C47 C46 C45 124.8(5)
C36 C37 C38 118.9(5)
C36 C37 H37 120.6
C38 C37 H37 120.6
C25 C27 H27A 109.5
C25 C27 H27B 109.5
H27A C27 H27B 109.5
C25 C27 H27C 109.5
H27A C27 H27C 109.5
H27B C27 H27C 109.5
C25 C27 H27D 109.5
H27A C27 H27D 141.1
H27B C27 H27D 56.3
H27C C27 H27D 56.3
C25 C27 H27E 109.5
H27A C27 H27E 56.3
H27B C27 H27E 141.1
H27C C27 H27E 56.3
H27D C27 H27E 109.5
C25 C27 H27F 109.5
H27A C27 H27F 56.3
H27B C27 H27F 56.3
H27C C27 H27F 141.1
H27D C27 H27F 109.5
H27E C27 H27F 109.5
C21 C26 H26A 109.5
C21 C26 H26B 109.5
H26A C26 H26B 109.5
C21 C26 H26C 109.5
H26A C26 H26C 109.5
H26B C26 H26C 109.5
C21 C26 H26D 109.5
H26A C26 H26D 141.1
H26B C26 H26D 56.3
H26C C26 H26D 56.3
C21 C26 H26E 109.5
H26A C26 H26E 56.3
H26B C26 H26E 141.1
H26C C26 H26E 56.3
H26D C26 H26E 109.5
C21 C26 H26F 109.5
H26A C26 H26F 56.3
H26B C26 H26F 56.3
H26C C26 H26F 141.1
H26D C26 H26F 109.5
H26E C26 H26F 109.5
C23 C22 C21 121.2(6)
C23 C22 H22 119.4
C21 C22 H22 119.4
C38 C39 C40 119.2(5)
C38 C39 H39 120.4
C40 C39 H39 120.4
C23 C24 C25 121.2(6)
C23 C24 H24 119.4
C25 C24 H24 119.4
C7 C6 C5 118.9(5)
C7 C6 H6 120.5
C5 C6 H6 120.5
C48 C47 C46 120.0(6)
C48 C47 H47 120.0
C46 C47 H47 120.0
N1 C3 C4 122.1(5)
N1 C3 C2 108.2(4)
C4 C3 C2 129.6(5)
C20 C25 C24 116.6(5)
C20 C25 C27 122.5(5)
C24 C25 C27 120.9(5)
C39 C38 C37 119.4(5)
C39 C38 H38 120.3
C37 C38 H38 120.3
C43 C44 C45 119.3(5)
C43 C44 H44 120.3
C45 C44 H44 120.3
C47 C48 C49 119.6(6)
C47 C48 H48 120.2
C49 C48 H48 120.2
N5 C11 H11A 109.5
N5 C11 H11B 109.5
H11A C11 H11B 109.5
N5 C11 H11C 109.5
H11A C11 H11C 109.5
H11B C11 H11C 109.5
N5 C11 H11D 109.5
H11A C11 H11D 141.1
H11B C11 H11D 56.3
H11C C11 H11D 56.3
N5 C11 H11E 109.5
H11A C11 H11E 56.3
H11B C11 H11E 141.1
H11C C11 H11E 56.3
H11D C11 H11E 109.5
N5 C11 H11F 109.5
H11A C11 H11F 56.3
H11B C11 H11F 56.3
H11C C11 H11F 141.1
H11D C11 H11F 109.5
H11E C11 H11F 109.5
C22 C23 C24 120.3(6)
C22 C23 P2 119.9(5)
C24 C23 P2 119.6(5)
C6 C5 C4 120.4(5)
C6 C5 H5 119.8
C4 C5 H5 119.8
N4 C10 H10A 109.5
N4 C10 H10B 109.5
H10A C10 H10B 109.5
N4 C10 H10C 109.5
H10A C10 H10C 109.5
H10B C10 H10C 109.5
N4 C10 H10D 109.5
H10A C10 H10D 141.1
H10B C10 H10D 56.3
H10C C10 H10D 56.3
N4 C10 H10E 109.5
H10A C10 H10E 56.3
H10B C10 H10E 141.1
H10C C10 H10E 56.3
H10D C10 H10E 109.5
N4 C10 H10F 109.5
H10A C10 H10F 56.3
H10B C10 H10F 56.3
H10C C10 H10F 141.1
H10D C10 H10F 109.5
H10E C10 H10F 109.5
C44 C43 C42 120.4(5)
C44 C43 H43 119.8
C42 C43 H43 119.8
O3 C28 C29 107.4(7)
O3 C28 H28A 110.2
C29 C28 H28A 110.2
O3 C28 H28B 110.2
C29 C28 H28B 110.2
H28A C28 H28B 108.5
F8 B2 F6 111.4(7)
F8 B2 F5 108.5(6)
F6 B2 F5 108.1(6)
F8 B2 F7 111.2(6)
F6 B2 F7 107.2(5)
F5 B2 F7 110.4(6)
C33 C32 O5 112.4(8)
C33 C32 H32A 109.1
O5 C32 H32A 109.1
C33 C32 H32B 109.1
O5 C32 H32B 109.1
H32A C32 H32B 107.9
F3 B1 F4 103(3)
F3 B1 F1 128(3)
F4 B1 F1 114(4)
F3 B1 F3' 48(2)
F4 B1 F3' 119(3)
F1 B1 F3' 125(2)
F3 B1 F1' 134(2)
F4 B1 F1' 123(2)
F1 B1 F1' 33(2)
F3' B1 F1' 103.0(10)
F3 B1 F4' 115.8(18)
F4 B1 F4' 23(2)
F1 B1 F4' 113(2)
F3' B1 F4' 112.1(11)
F1' B1 F4' 108.3(8)
F3 B1 F2' 55(2)
F4 B1 F2' 91(2)
F1 B1 F2' 89(3)
F3' B1 F2' 100.7(9)
F1' B1 F2' 118.4(13)
F4' B1 F2' 113.5(10)
F3 B1 F2 97(3)
F4 B1 F2 83(4)
F1 B1 F2 56(3)
F3' B1 F2 139.9(19)
F1' B1 F2 89(3)
F4' B1 F2 100(2)
F2' B1 F2 42.3(18)
C32 C33 H33A 109.5
C32 C33 H33B 109.5
H33A C33 H33B 109.5
C32 C33 H33C 109.5
H33A C33 H33C 109.5
H33B C33 H33C 109.5
C32 C33 H33D 109.5
H33A C33 H33D 141.1
H33B C33 H33D 56.3
H33C C33 H33D 56.3
C32 C33 H33E 109.5
H33A C33 H33E 56.3
H33B C33 H33E 141.1
H33C C33 H33E 56.3
H33D C33 H33E 109.5
C32 C33 H33F 109.5
H33A C33 H33F 56.3
H33B C33 H33F 56.3
H33C C33 H33F 141.1
H33D C33 H33F 109.5
H33E C33 H33F 109.5
C28 C29 H29A 109.5
C28 C29 H29B 109.5
H29A C29 H29B 109.5
C28 C29 H29C 109.5
H29A C29 H29C 109.5
H29B C29 H29C 109.5
C28 C29 H29D 109.5
H29A C29 H29D 141.1
H29B C29 H29D 56.3
H29C C29 H29D 56.3
C28 C29 H29E 109.5
H29A C29 H29E 56.3
H29B C29 H29E 141.1
H29C C29 H29E 56.3
H29D C29 H29E 109.5
C28 C29 H29F 109.5
H29A C29 H29F 56.3
H29B C29 H29F 56.3
H29C C29 H29F 141.1
H29D C29 H29F 109.5
H29E C29 H29F 109.5
C34 C35 H35A 109.5
C34 C35 H35B 109.5
H35A C35 H35B 109.5
C34 C35 H35C 109.5
H35A C35 H35C 109.5
H35B C35 H35C 109.5
C34 C35 H35D 109.5
H35A C35 H35D 141.1
H35B C35 H35D 56.3
H35C C35 H35D 56.3
C34 C35 H35E 109.5
H35A C35 H35E 56.3
H35B C35 H35E 141.1
H35C C35 H35E 56.3
H35D C35 H35E 109.5
C34 C35 H35F 109.5
H35A C35 H35F 56.3
H35B C35 H35F 56.3
H35C C35 H35F 141.1
H35D C35 H35F 109.5
H35E C35 H35F 109.5

loop_
_geom_bond_atom_site_label_1
_geom_bond_atom_site_label_2
_geom_bond_distance
C30 O2 1.44(7)
C30 C31 1.53(4)
C30 H30A 0.9900
C30 H30B 0.9900
C31 H31A 0.9800
C31 H31B 0.9800
C31 H31C 0.9800
C31 H31D 0.9800
C31 H31E 0.9800
C31 H31F 0.9800
C30' O2 1.46(5)
C30' C31' 1.49(4)
C30' H30C 0.9900
C30' H30D 0.9900
C31' H31G 0.9800
C31' H31H 0.9800
C31' H31I 0.9800
C31' H31J 0.9800
C31' H31K 0.9800
C31' H31L 0.9800
F1 B1 1.22(4)
F1 F2 1.26(5)
F2 B1 1.44(6)
F2 F4 1.75(8)
F3 B1 1.19(4)
F4 B1 1.19(5)
F1' B1 1.357(12)
F2' B1 1.389(15)
F3' B1 1.352(13)
F4' B1 1.367(14)
O4 P2 1.546(8)
O4' P2 1.398(15)
O4' O6 1.81(3)
Ru1 N9 1.959(4)
Ru1 C9 2.048(5)
Ru1 C1 2.050(5)
Ru1 N10 2.052(4)
Ru1 N8 2.076(4)
Ru1 N1 2.078(4)
P1 O1 1.458(5)
P1 O3 1.550(5)
P1 O2 1.563(5)
P1 C15 1.799(5)
P2 O6 1.484(8)
P2 O5 1.550(6)
P2 C23 1.790(6)
N2 N3 1.346(6)
N2 C1 1.364(6)
N2 C12 1.436(6)
N5 N6 1.310(6)
N5 C8 1.344(7)
N5 C11 1.477(7)
N3 N4 1.319(6)
N1 C3 1.361(7)
N1 C7 1.363(6)
F5 B2 1.364(9)
N9 C41 1.345(7)
N9 C45 1.354(7)
N10 C50 1.345(7)
N10 C46 1.375(7)
F7 B2 1.376(8)
N4 C2 1.349(7)
N4 C10 1.462(7)
N7 N6 1.347(6)
N7 C9 1.358(6)
N7 C20 1.443(6)
N8 C36 1.335(7)
N8 C40 1.364(6)
O6 C34 1.271(14)
C34 C35 1.578(19)
C34 H34A 0.9900
C34 H34B 0.9900
C45 C44 1.386(7)
C45 C46 1.457(8)
C16 C15 1.373(8)
C16 C17 1.392(7)
C16 H16 0.9500
O3 C28 1.449(9)
C1 C2 1.397(7)
C9 C8 1.391(7)
C8 C7 1.454(7)
C13 C14 1.387(7)
C13 C12 1.401(7)
C13 C18 1.498(7)
C36 C37 1.374(8)
C36 H36 0.9500
C40 C39 1.379(7)
C40 C41 1.474(7)
F8 B2 1.337(8)
C21 C22 1.391(8)
C21 C20 1.392(8)
C21 C26 1.496(8)
C12 C17 1.383(7)
C2 C3 1.461(7)
O5 C32 1.453(9)
C7 C6 1.378(7)
C18 H18A 0.9800
C18 H18B 0.9800
C18 H18C 0.9800
C18 H18D 0.9800
C18 H18E 0.9800
C18 H18F 0.9800
C42 C43 1.380(8)
C42 C41 1.386(7)
C42 H42 0.9500
F6 B2 1.353(9)
C19 C17 1.509(7)
C19 H19A 0.9800
C19 H19B 0.9800
C19 H19C 0.9800
C19 H19D 0.9800
C19 H19E 0.9800
C19 H19F 0.9800
C15 C14 1.410(8)
C4 C3 1.378(7)
C4 C5 1.387(8)
C4 H4 0.9500
C50 C49 1.377(8)
C50 H50 0.9500
C14 H14 0.9500
C49 C48 1.377(9)
C49 H49 0.9500
C20 C25 1.388(8)
C46 C47 1.386(8)
C37 C38 1.382(9)
C37 H37 0.9500
C27 C25 1.504(8)
C27 H27A 0.9800
C27 H27B 0.9800
C27 H27C 0.9800
C27 H27D 0.9800
C27 H27E 0.9800
C27 H27F 0.9800
C26 H26A 0.9800
C26 H26B 0.9800
C26 H26C 0.9800
C26 H26D 0.9800
C26 H26E 0.9800
C26 H26F 0.9800
C22 C23 1.375(8)
C22 H22 0.9500
C39 C38 1.376(8)
C39 H39 0.9500
C24 C23 1.377(9)
C24 C25 1.397(8)
C24 H24 0.9500
C6 C5 1.379(8)
C6 H6 0.9500
C47 C48 1.367(9)
C47 H47 0.9500
C38 H38 0.9500
C44 C43 1.368(9)
C44 H44 0.9500
C48 H48 0.9500
C11 H11A 0.9800
C11 H11B 0.9800
C11 H11C 0.9800
C11 H11D 0.9800
C11 H11E 0.9800
C11 H11F 0.9800
C5 H5 0.9500
C10 H10A 0.9800
C10 H10B 0.9800
C10 H10C 0.9800
C10 H10D 0.9800
C10 H10E 0.9800
C10 H10F 0.9800
C43 H43 0.9500
C28 C29 1.527(12)
C28 H28A 0.9900
C28 H28B 0.9900
C32 C33 1.338(13)
C32 H32A 0.9900
C32 H32B 0.9900
C33 H33A 0.9800
C33 H33B 0.9800
C33 H33C 0.9800
C33 H33D 0.9800
C33 H33E 0.9800
C33 H33F 0.9800
C29 H29A 0.9800
C29 H29B 0.9800
C29 H29C 0.9800
C29 H29D 0.9800
C29 H29E 0.9800
C29 H29F 0.9800
C35 H35A 0.9800
C35 H35B 0.9800
C35 H35C 0.9800
C35 H35D 0.9800
C35 H35E 0.9800
C35 H35F 0.9800

loop_
_platon_squeeze_void_nr
_platon_squeeze_void_average_x
_platon_squeeze_void_average_y
_platon_squeeze_void_average_z
_platon_squeeze_void_volume
_platon_squeeze_void_count_electrons
_platon_squeeze_void_content
1 0.046 0.715 0.239 27 14 ' '
2 0.046 0.785 0.739 28 14 ' '
3 0.161 0.754 0.918 22 6 ' '
4 0.161 0.746 0.418 22 6 ' '
5 0.258 0.531 0.054 8 0 ' '
6 0.258 0.969 0.554 8 0 ' '
7 0.742 0.031 0.446 8 0 ' '
8 0.742 0.469 0.946 8 0 ' '
9 0.839 0.246 0.082 22 5 ' '
10 0.839 0.254 0.582 22 5 ' '
11 0.954 0.215 0.260 28 14 ' '
12 0.954 0.285 0.760 28 14 ' '
